data_2011308
loop_
_publ_author_name
'Ellis, Dianne D.'
'Spek, Anthony L.'

_publ_section_title
;
 Chlorobis(triphenylphosphine)nickel(I) tetrahydrofuran solvate and an
 unsolvated trigonal phase of chlorotris(triphenylphosphine)nickel(I)
;
_journal_issue 9
_journal_name_full 'Acta Crystallographica Section C'
_journal_page_first 1067
_journal_page_last 1070
_journal_paper_doi 10.1107/S0108270100008350
_journal_volume 56
_journal_year 2000
_chemical_formula_iupac '[NiCl(C18 H15 P)2 ], C4 H8 O'
_chemical_formula_moiety 'C36 H30 Cl Ni P2, C4 H8 O'
_chemical_formula_sum 'C40 H38 Cl Ni O P2'
_chemical_formula_weight 690.80
_chemical_name_systematic
;
 ?
;
_space_group_IT_number 14
_symmetry_cell_setting monoclinic
_symmetry_space_group_name_Hall '-P 2ybc'
_symmetry_space_group_name_H-M 'P 1 21/c 1'
_audit_creation_method SHELXL-97
_cell_angle_alpha 90.00
_cell_angle_beta 90.140(9)
_cell_angle_gamma 90.00
_cell_formula_units_Z 4
_cell_length_a 16.4393(16)
_cell_length_b 11.2773(12)
_cell_length_c 18.463(2)
_cell_measurement_reflns_used 25
_cell_measurement_temperature 150(2)
_cell_measurement_theta_max 12.23
_cell_measurement_theta_min 11.56
_cell_volume 3422.9(6)
_computing_cell_refinement 'SET4 (de Boer & Duisenberg, 1984)'
_computing_data_collection 'Locally modified CAD4-Version 5 Software (Enraf-Nonius, 1989)'
_computing_data_reduction 'HELENA (Spek, 1997)'
_computing_molecular_graphics 'PLATON (Spek, 2000)'
_computing_publication_material PLATON
_computing_structure_refinement 'SHELXL97 (Sheldrick, 1997)'
_computing_structure_solution 'DIRDIF (Beurksens et al., 1997)'
_diffrn_ambient_temperature 150(2)
_diffrn_measured_fraction_theta_full .999
_diffrn_measured_fraction_theta_max .999
_diffrn_measurement_device_type 'Enraf-Nonius CAD4'
_diffrn_measurement_method w/2\q
_diffrn_radiation_monochromator graphite
_diffrn_radiation_source 'rotating anode'
_diffrn_radiation_type MoK\a
_diffrn_radiation_wavelength .71073
_diffrn_reflns_av_R_equivalents .0361
_diffrn_reflns_av_sigmaI/netI .0399
_diffrn_reflns_limit_h_max 21
_diffrn_reflns_limit_h_min -21
_diffrn_reflns_limit_k_max 14
_diffrn_reflns_limit_k_min 0
_diffrn_reflns_limit_l_max 23
_diffrn_reflns_limit_l_min -23
_diffrn_reflns_number 16135
_diffrn_reflns_theta_full 27.46
_diffrn_reflns_theta_max 27.46
_diffrn_reflns_theta_min 2.12
_diffrn_standards_decay_% <1
_diffrn_standards_interval_time 60
_diffrn_standards_number 3
_exptl_absorpt_coefficient_mu .769
_exptl_absorpt_correction_T_max .953
_exptl_absorpt_correction_T_min .664
_exptl_absorpt_correction_type psi-scan
_exptl_absorpt_process_details '(North et al., 1968)'
_exptl_crystal_colour yellow
_exptl_crystal_density_diffrn 1.341
_exptl_crystal_density_method 'not measured'
_exptl_crystal_description plate
_exptl_crystal_F_000 1444
_exptl_crystal_size_max .55
_exptl_crystal_size_mid .55
_exptl_crystal_size_min .05
_refine_diff_density_max .764
_refine_diff_density_min -.596
_refine_ls_extinction_method none
_refine_ls_goodness_of_fit_ref 1.018
_refine_ls_hydrogen_treatment constr
_refine_ls_matrix_type full
_refine_ls_number_parameters 406
_refine_ls_number_reflns 7820
_refine_ls_number_restraints 0
_refine_ls_restrained_S_all 1.018
_refine_ls_R_factor_all .0530
_refine_ls_R_factor_gt .0355
_refine_ls_shift/su_max .002
_refine_ls_shift/su_mean .000
_refine_ls_structure_factor_coef Fsqd
_refine_ls_weighting_details 'calc w = 1/[\s^2^(Fo^2^)+(0.0469P)^2^+2.2443P] where P=(Fo^2^+2Fc^2^)/3'
_refine_ls_weighting_scheme calc
_refine_ls_wR_factor_ref .0960
_reflns_number_gt 6179
_reflns_number_total 7820
_reflns_threshold_expression I>2\s(I)
_cod_data_source_file fg1605.cif
_cod_data_source_block I
_cod_depositor_comments
;
The following automatic conversions were performed:
'_symmetry_cell_setting' value 'Monoclinic' changed to 'monoclinic'
according to '/home/saulius/struct/CIF-dictionaries/cif_core.dic'
dictionary named 'cif_core.dic' version 2.4.1 from 2010-06-29.

Automatic conversion script
Id: cif_fix_enum 1527 2010-12-29 10:47:43Z saulius 

The following automatic conversions were performed:

'_symmetry_cell_setting' value 'Monoclinic' changed to 'monoclinic'
according to /home/saulius/struct/CIF-dictionaries/cif_core.dic
dictionary named 'cif_core.dic' version 2.4.1 from 2010-06-29.

Automatic conversion script
Id: cif_fix_values 1715 2011-07-08 13:25:40Z adriana 
;
_cod_original_sg_symbol_H-M 'P 21/c'
_cod_database_code 2011308
_cod_database_fobs_code 2011308

loop_
_symmetry_equiv_pos_as_xyz
'x, y, z'
'-x, y+1/2, -z+1/2'
'-x, -y, -z'
'x, -y-1/2, z-1/2'

loop_
_atom_site_label
_atom_site_fract_x
_atom_site_fract_y
_atom_site_fract_z
_atom_site_U_iso_or_equiv
_atom_site_adp_type
_atom_site_calc_flag
_atom_site_refinement_flags
_atom_site_occupancy
_atom_site_disorder_assembly
_atom_site_disorder_group
_atom_site_type_symbol
Ni1 .225505(15) 1.13339(2) .293206(14) .01851(8) Uani d . 1 . . Ni
Cl1 .26162(3) 1.31406(5) .27529(4) .03494(14) Uani d . 1 . . Cl
P1 .28337(3) .98560(4) .23406(3) .01775(11) Uani d . 1 . . P
P2 .13810(3) 1.06838(4) .37414(3) .01771(11) Uani d . 1 . . P
C1 .25518(12) .83349(17) .25459(10) .0195(4) Uani d . 1 . . C
C2 .17864(12) .79355(18) .23271(11) .0222(4) Uani d . 1 . . C
H2 .1445 .8440 .2048 .027 Uiso calc R 1 . . H
C3 .15176(14) .6810(2) .25124(12) .0278(5) Uani d . 1 . . C
H3 .0998 .6544 .2356 .033 Uiso calc R 1 . . H
C4 .20081(15) .60731(19) .29267(12) .0303(5) Uani d . 1 . . C
H4 .1823 .5305 .3059 .036 Uiso calc R 1 . . H
C5 .27695(15) .6462(2) .31472(13) .0309(5) Uani d . 1 . . C
H5 .3106 .5955 .3429 .037 Uiso calc R 1 . . H
C6 .30442(13) .75831(19) .29599(11) .0257(4) Uani d . 1 . . C
H6 .3567 .7841 .3113 .031 Uiso calc R 1 . . H
C7 .39345(12) .98653(18) .24452(11) .0208(4) Uani d . 1 . . C
C8 .44365(13) .9113(2) .20468(13) .0318(5) Uani d . 1 . . C
H8 .4205 .8589 .1700 .038 Uiso calc R 1 . . H
C9 .52689(14) .9124(2) .21537(14) .0356(5) Uani d . 1 . . C
H9 .5605 .8602 .1884 .043 Uiso calc R 1 . . H
C10 .56135(13) .9887(2) .26498(14) .0340(5) Uani d . 1 . . C
H10 .6186 .9890 .2723 .041 Uiso calc R 1 . . H
C11 .51255(15) 1.0646(2) .30393(16) .0412(6) Uani d . 1 . . C
H11 .5362 1.1178 .3379 .049 Uiso calc R 1 . . H
C12 .42869(14) 1.0635(2) .29366(14) .0326(5) Uani d . 1 . . C
H12 .3954 1.1162 .3207 .039 Uiso calc R 1 . . H
C13 .26925(11) .99691(18) .13605(10) .0206(4) Uani d . 1 . . C
C14 .25847(15) 1.1099(2) .10689(12) .0301(5) Uani d . 1 . . C
H14 .2546 1.1765 .1382 .036 Uiso calc R 1 . . H
C15 .25340(17) 1.1259(2) .03243(13) .0390(6) Uani d . 1 . . C
H15 .2470 1.2034 .0130 .047 Uiso calc R 1 . . H
C16 .25761(16) 1.0290(2) -.01348(12) .0364(5) Uani d . 1 . . C
H16 .2540 1.0400 -.0644 .044 Uiso calc R 1 . . H
C17 .26703(15) .9162(2) .01483(12) .0309(5) Uani d . 1 . . C
H17 .2694 .8497 -.0167 .037 Uiso calc R 1 . . H
C18 .27303(13) .89987(19) .08928(12) .0258(4) Uani d . 1 . . C
H18 .2797 .8223 .1084 .031 Uiso calc R 1 . . H
C19 .18837(12) 1.02742(18) .45891(11) .0205(4) Uani d . 1 . . C
C20 .25755(13) .9565(2) .45537(12) .0295(5) Uani d . 1 . . C
H20 .2777 .9321 .4095 .035 Uiso calc R 1 . . H
C21 .29750(15) .9210(2) .51819(13) .0341(5) Uani d . 1 . . C
H21 .3443 .8717 .5153 .041 Uiso calc R 1 . . H
C22 .26900(14) .9574(2) .58477(13) .0327(5) Uani d . 1 . . C
H22 .2961 .9328 .6277 .039 Uiso calc R 1 . . H
C23 .20122(14) 1.0295(2) .58936(12) .0315(5) Uani d . 1 . . C
H23 .1824 1.0555 .6353 .038 Uiso calc R 1 . . H
C24 .16051(13) 1.06407(19) .52632(11) .0249(4) Uani d . 1 . . C
H24 .1135 1.1129 .5295 .030 Uiso calc R 1 . . H
C25 .06719(12) 1.18677(18) .39963(10) .0198(4) Uani d . 1 . . C
C26 .09788(13) 1.30164(19) .40602(11) .0247(4) Uani d . 1 . . C
H26 .1544 1.3155 .3997 .030 Uiso calc R 1 . . H
C27 .04647(15) 1.3957(2) .42158(12) .0308(5) Uani d . 1 . . C
H27 .0681 1.4734 .4266 .037 Uiso calc R 1 . . H
C28 -.03622(15) 1.3770(2) .42981(12) .0311(5) Uani d . 1 . . C
H28 -.0715 1.4419 .4393 .037 Uiso calc R 1 . . H
C29 -.06708(13) 1.2634(2) .42413(12) .0290(5) Uani d . 1 . . C
H29 -.1237 1.2503 .4301 .035 Uiso calc R 1 . . H
C30 -.01590(13) 1.16810(19) .40972(11) .0242(4) Uani d . 1 . . C
H30 -.0376 1.0902 .4067 .029 Uiso calc R 1 . . H
C31 .06975(12) .94524(17) .35483(10) .0194(4) Uani d . 1 . . C
C32 .06165(13) .84804(18) .40047(11) .0237(4) Uani d . 1 . . C
H32 .0949 .8420 .4424 .028 Uiso calc R 1 . . H
C33 .00514(14) .7592(2) .38526(12) .0290(5) Uani d . 1 . . C
H33 .0004 .6927 .4165 .035 Uiso calc R 1 . . H
C34 -.04399(13) .7681(2) .32472(13) .0309(5) Uani d . 1 . . C
H34 -.0834 .7085 .3149 .037 Uiso calc R 1 . . H
C35 -.03583(14) .8638(2) .27824(12) .0296(5) Uani d . 1 . . C
H35 -.0693 .8695 .2364 .035 Uiso calc R 1 . . H
C36 .02111(13) .95129(19) .29283(11) .0245(4) Uani d . 1 . . C
H36 .0271 1.0160 .2603 .029 Uiso calc R 1 . . H
O40 .5150(2) .2653(3) -.0369(2) .1019(11) Uani d . 1 . . O
C41 .4547(5) .3297(6) -.0088(4) .146(3) Uani d . 1 . . C
H41A .4018 .3073 -.0305 .176 Uiso calc R 1 . . H
H41B .4640 .4154 -.0170 .176 Uiso calc R 1 . . H
C42 .4564(4) .3010(6) .0714(4) .154(3) Uani d . 1 . . C
H42A .4015 .3064 .0931 .185 Uiso calc R 1 . . H
H42B .4941 .3538 .0981 .185 Uiso calc R 1 . . H
C43 .4872(4) .1736(6) .0701(3) .118(2) Uani d . 1 . . C
H43A .5378 .1643 .0987 .142 Uiso calc R 1 . . H
H43B .4457 .1172 .0880 .142 Uiso calc R 1 . . H
C44 .5025(3) .1585(4) -.0106(3) .0874(13) Uani d . 1 . . C
H44A .5507 .1076 -.0188 .105 Uiso calc R 1 . . H
H44B .4549 .1213 -.0344 .105 Uiso calc R 1 . . H

loop_
_atom_site_aniso_label
_atom_site_aniso_U_11
_atom_site_aniso_U_22
_atom_site_aniso_U_33
_atom_site_aniso_U_12
_atom_site_aniso_U_13
_atom_site_aniso_U_23
Ni1 .02001(13) .01546(13) .02009(13) -.00005(10) .00268(9) -.00049(10)
Cl1 .0318(3) .0177(2) .0554(4) -.0031(2) .0088(2) .0018(2)
P1 .0184(2) .0168(2) .0181(2) .00010(18) .00149(17) -.00075(19)
P2 .0200(2) .0171(2) .0161(2) .00133(18) .00102(18) -.00062(18)
C1 .0229(9) .0183(9) .0174(9) .0007(7) .0039(7) -.0018(7)
C2 .0254(10) .0208(10) .0203(9) .0004(8) .0008(8) -.0021(8)
C3 .0301(11) .0234(10) .0298(11) -.0063(9) .0065(9) -.0060(9)
C4 .0405(12) .0187(10) .0316(11) -.0029(9) .0127(10) -.0009(9)
C5 .0367(12) .0271(11) .0290(11) .0073(9) .0057(9) .0084(9)
C6 .0255(10) .0262(11) .0252(10) .0018(9) .0011(8) .0015(9)
C7 .0190(9) .0208(9) .0225(10) -.0001(8) .0013(7) .0014(8)
C8 .0246(10) .0381(13) .0328(12) .0010(9) .0013(9) -.0121(10)
C9 .0216(10) .0466(14) .0386(13) .0052(10) .0046(9) -.0081(11)
C10 .0188(10) .0371(13) .0460(14) -.0015(9) -.0016(9) .0031(11)
C11 .0284(12) .0353(13) .0598(17) -.0012(10) -.0122(11) -.0151(12)
C12 .0252(11) .0292(12) .0435(13) .0023(9) -.0049(10) -.0120(10)
C13 .0195(9) .0231(10) .0192(9) .0000(8) .0003(7) .0000(8)
C14 .0399(12) .0258(11) .0246(11) .0063(10) -.0026(9) -.0018(9)
C15 .0627(17) .0290(12) .0253(11) .0135(12) -.0036(11) .0047(10)
C16 .0493(14) .0411(14) .0188(10) .0123(12) -.0026(10) -.0002(10)
C17 .0390(12) .0316(12) .0221(10) .0050(10) .0008(9) -.0068(9)
C18 .0304(11) .0226(10) .0246(10) .0008(9) .0019(8) -.0012(8)
C19 .0223(9) .0194(9) .0199(9) -.0025(8) -.0023(7) -.0002(8)
C20 .0298(11) .0329(12) .0257(11) .0081(9) -.0003(8) -.0018(9)
C21 .0306(11) .0356(13) .0360(13) .0072(10) -.0064(10) .0012(10)
C22 .0357(12) .0346(12) .0277(11) -.0025(10) -.0110(9) .0031(10)
C23 .0371(12) .0375(13) .0200(10) -.0026(10) -.0026(9) -.0009(9)
C24 .0251(10) .0272(11) .0223(10) .0008(8) .0004(8) -.0006(8)
C25 .0232(9) .0218(9) .0143(9) .0041(8) .0003(7) -.0015(8)
C26 .0282(10) .0255(10) .0203(10) .0009(9) .0003(8) -.0025(8)
C27 .0459(13) .0222(10) .0245(11) .0041(10) .0007(9) -.0047(9)
C28 .0396(12) .0320(12) .0216(10) .0164(10) -.0010(9) -.0042(9)
C29 .0254(10) .0388(13) .0227(10) .0102(9) -.0012(8) -.0029(9)
C30 .0258(10) .0253(10) .0215(10) .0021(8) .0002(8) -.0015(8)
C31 .0212(9) .0197(9) .0173(9) .0010(8) .0025(7) -.0034(7)
C32 .0277(10) .0238(10) .0196(10) .0001(8) .0004(8) -.0021(8)
C33 .0345(11) .0214(10) .0312(11) -.0034(9) .0047(9) -.0007(9)
C34 .0272(11) .0286(11) .0369(12) -.0049(9) .0024(9) -.0127(10)
C35 .0290(11) .0348(12) .0249(10) .0032(9) -.0046(8) -.0091(9)
C36 .0272(10) .0254(10) .0208(10) .0039(8) -.0004(8) -.0017(8)
O40 .090(2) .081(2) .134(3) -.0056(17) .042(2) .034(2)
C41 .164(6) .097(4) .179(7) .041(4) .075(6) .041(4)
C42 .165(6) .144(6) .153(6) -.024(5) .051(5) -.110(5)
C43 .132(5) .133(5) .090(4) .004(4) -.031(3) .051(4)
C44 .092(3) .080(3) .090(3) -.002(2) .035(3) .001(2)

loop_
_atom_type_symbol
_atom_type_description
_atom_type_scat_dispersion_real
_atom_type_scat_dispersion_imag
_atom_type_scat_source
C C .0033 .0016 'International Tables Vol C Tables 4.2.6.8 and 6.1.1.4'
H H .0000 .0000 'International Tables Vol C Tables 4.2.6.8 and 6.1.1.4'
Cl Cl .1484 .1585 'International Tables Vol C Tables 4.2.6.8 and 6.1.1.4'
Ni Ni .3393 1.1124 'International Tables Vol C Tables 4.2.6.8 and 6.1.1.4'
O O .0106 .0060 'International Tables Vol C Tables 4.2.6.8 and 6.1.1.4'
P P .1023 .0942 'International Tables Vol C Tables 4.2.6.8 and 6.1.1.4'

loop_
_geom_angle_atom_site_label_1
_geom_angle_atom_site_label_2
_geom_angle_atom_site_label_3
_geom_angle
_geom_angle_publ_flag
Cl1 Ni1 P2 126.98(2) y
Cl1 Ni1 P1 121.33(2) y
P2 Ni1 P1 111.52(2) y
C1 P1 C7 103.73(9) ?
C1 P1 C13 103.92(9) ?
C7 P1 C13 103.21(9) ?
C1 P1 Ni1 119.92(6) ?
C7 P1 Ni1 111.87(7) ?
C13 P1 Ni1 112.51(7) ?
C31 P2 C19 104.62(9) ?
C31 P2 C25 102.30(9) ?
C19 P2 C25 104.51(9) ?
C31 P2 Ni1 121.64(6) ?
C19 P2 Ni1 111.78(7) ?
C25 P2 Ni1 110.37(7) ?
C2 C1 C6 118.88(19) ?
C2 C1 P1 118.33(15) ?
C6 C1 P1 122.60(16) ?
C3 C2 C1 120.8(2) ?
C3 C2 H2 119.6 ?
C1 C2 H2 119.6 ?
C4 C3 C2 120.0(2) ?
C4 C3 H3 120.0 ?
C2 C3 H3 120.0 ?
C5 C4 C3 119.7(2) ?
C5 C4 H4 120.1 ?
C3 C4 H4 120.1 ?
C4 C5 C6 120.6(2) ?
C4 C5 H5 119.7 ?
C6 C5 H5 119.7 ?
C5 C6 C1 120.0(2) ?
C5 C6 H6 120.0 ?
C1 C6 H6 120.0 ?
C12 C7 C8 118.75(19) ?
C12 C7 P1 119.24(16) ?
C8 C7 P1 122.01(16) ?
C9 C8 C7 120.4(2) ?
C9 C8 H8 119.8 ?
C7 C8 H8 119.8 ?
C10 C9 C8 120.4(2) ?
C10 C9 H9 119.8 ?
C8 C9 H9 119.8 ?
C11 C10 C9 119.8(2) ?
C11 C10 H10 120.1 ?
C9 C10 H10 120.1 ?
C10 C11 C12 120.1(2) ?
C10 C11 H11 119.9 ?
C12 C11 H11 119.9 ?
C7 C12 C11 120.6(2) ?
C7 C12 H12 119.7 ?
C11 C12 H12 119.7 ?
C14 C13 C18 118.91(19) ?
C14 C13 P1 117.49(15) ?
C18 C13 P1 123.51(16) ?
C15 C14 C13 120.6(2) ?
C15 C14 H14 119.7 ?
C13 C14 H14 119.7 ?
C16 C15 C14 120.0(2) ?
C16 C15 H15 120.0 ?
C14 C15 H15 120.0 ?
C17 C16 C15 120.0(2) ?
C17 C16 H16 120.0 ?
C15 C16 H16 120.0 ?
C16 C17 C18 120.2(2) ?
C16 C17 H17 119.9 ?
C18 C17 H17 119.9 ?
C17 C18 C13 120.3(2) ?
C17 C18 H18 119.8 ?
C13 C18 H18 119.8 ?
C24 C19 C20 118.94(19) ?
C24 C19 P2 122.84(16) ?
C20 C19 P2 118.21(15) ?
C21 C20 C19 120.7(2) ?
C21 C20 H20 119.7 ?
C19 C20 H20 119.7 ?
C22 C21 C20 119.8(2) ?
C22 C21 H21 120.1 ?
C20 C21 H21 120.1 ?
C21 C22 C23 120.4(2) ?
C21 C22 H22 119.8 ?
C23 C22 H22 119.8 ?
C22 C23 C24 119.9(2) ?
C22 C23 H23 120.1 ?
C24 C23 H23 120.1 ?
C19 C24 C23 120.3(2) ?
C19 C24 H24 119.8 ?
C23 C24 H24 119.8 ?
C30 C25 C26 118.87(19) ?
C30 C25 P2 123.19(16) ?
C26 C25 P2 117.88(15) ?
C27 C26 C25 120.5(2) ?
C27 C26 H26 119.8 ?
C25 C26 H26 119.8 ?
C28 C27 C26 120.3(2) ?
C28 C27 H27 119.8 ?
C26 C27 H27 119.8 ?
C29 C28 C27 119.6(2) ?
C29 C28 H28 120.2 ?
C27 C28 H28 120.2 ?
C28 C29 C30 120.6(2) ?
C28 C29 H29 119.7 ?
C30 C29 H29 119.7 ?
C29 C30 C25 120.1(2) ?
C29 C30 H30 119.9 ?
C25 C30 H30 119.9 ?
C32 C31 C36 118.70(19) ?
C32 C31 P2 122.89(15) ?
C36 C31 P2 118.36(16) ?
C31 C32 C33 120.6(2) ?
C31 C32 H32 119.7 ?
C33 C32 H32 119.7 ?
C34 C33 C32 120.0(2) ?
C34 C33 H33 120.0 ?
C32 C33 H33 120.0 ?
C33 C34 C35 120.0(2) ?
C33 C34 H34 120.0 ?
C35 C34 H34 120.0 ?
C36 C35 C34 120.0(2) ?
C36 C35 H35 120.0 ?
C34 C35 H35 120.0 ?
C35 C36 C31 120.7(2) ?
C35 C36 H36 119.7 ?
C31 C36 H36 119.7 ?
C44 O40 C41 103.7(4) ?
O40 C41 C42 104.6(5) ?
O40 C41 H41A 110.8 ?
C42 C41 H41A 110.8 ?
O40 C41 H41B 110.8 ?
C42 C41 H41B 110.8 ?
H41A C41 H41B 108.9 ?
C41 C42 C43 101.1(4) ?
C41 C42 H42A 111.6 ?
C43 C42 H42A 111.6 ?
C41 C42 H42B 111.6 ?
C43 C42 H42B 111.6 ?
H42A C42 H42B 109.4 ?
C44 C43 C42 100.1(4) ?
C44 C43 H43A 111.7 ?
C42 C43 H43A 111.7 ?
C44 C43 H43B 111.7 ?
C42 C43 H43B 111.7 ?
H43A C43 H43B 109.5 ?
O40 C44 C43 106.6(4) ?
O40 C44 H44A 110.4 ?
C43 C44 H44A 110.4 ?
O40 C44 H44B 110.4 ?
C43 C44 H44B 110.4 ?
H44A C44 H44B 108.6 ?

loop_
_geom_bond_atom_site_label_1
_geom_bond_atom_site_label_2
_geom_bond_site_symmetry_2
_geom_bond_distance
_geom_bond_publ_flag
Ni1 Cl1 . 2.1481(6) y
Ni1 P2 . 2.2012(6) y
Ni1 P1 . 2.2091(6) y
P1 C1 . 1.817(2) ?
P1 C7 . 1.820(2) ?
P1 C13 . 1.828(2) ?
P2 C31 . 1.821(2) ?
P2 C19 . 1.828(2) ?
P2 C25 . 1.835(2) ?
C1 C2 . 1.395(3) ?
C1 C6 . 1.398(3) ?
C2 C3 . 1.387(3) ?
C2 H2 . .9500 ?
C3 C4 . 1.387(3) ?
C3 H3 . .9500 ?
C4 C5 . 1.386(3) ?
C4 H4 . .9500 ?
C5 C6 . 1.387(3) ?
C5 H5 . .9500 ?
C6 H6 . .9500 ?
C7 C12 . 1.382(3) ?
C7 C8 . 1.395(3) ?
C8 C9 . 1.382(3) ?
C8 H8 . .9500 ?
C9 C10 . 1.378(3) ?
C9 H9 . .9500 ?
C10 C11 . 1.377(4) ?
C10 H10 . .9500 ?
C11 C12 . 1.391(3) ?
C11 H11 . .9500 ?
C12 H12 . .9500 ?
C13 C14 . 1.394(3) ?
C13 C18 . 1.395(3) ?
C14 C15 . 1.389(3) ?
C14 H14 . .9500 ?
C15 C16 . 1.385(3) ?
C15 H15 . .9500 ?
C16 C17 . 1.384(3) ?
C16 H16 . .9500 ?
C17 C18 . 1.390(3) ?
C17 H17 . .9500 ?
C18 H18 . .9500 ?
C19 C24 . 1.390(3) ?
C19 C20 . 1.392(3) ?
C20 C21 . 1.391(3) ?
C20 H20 . .9500 ?
C21 C22 . 1.379(3) ?
C21 H21 . .9500 ?
C22 C23 . 1.382(3) ?
C22 H22 . .9500 ?
C23 C24 . 1.397(3) ?
C23 H23 . .9500 ?
C24 H24 . .9500 ?
C25 C30 . 1.395(3) ?
C25 C26 . 1.395(3) ?
C26 C27 . 1.387(3) ?
C26 H26 . .9500 ?
C27 C28 . 1.384(4) ?
C27 H27 . .9500 ?
C28 C29 . 1.382(3) ?
C28 H28 . .9500 ?
C29 C30 . 1.391(3) ?
C29 H29 . .9500 ?
C30 H30 . .9500 ?
C31 C32 . 1.389(3) ?
C31 C36 . 1.396(3) ?
C32 C33 . 1.394(3) ?
C32 H32 . .9500 ?
C33 C34 . 1.381(3) ?
C33 H33 . .9500 ?
C34 C35 . 1.386(3) ?
C34 H34 . .9500 ?
C35 C36 . 1.386(3) ?
C35 H35 . .9500 ?
C36 H36 . .9500 ?
O40 C44 . 1.315(5) ?
O40 C41 . 1.336(6) ?
C41 C42 . 1.515(9) ?
C41 H41A . .9900 ?
C41 H41B . .9900 ?
C42 C43 . 1.524(8) ?
C42 H42A . .9900 ?
C42 H42B . .9900 ?
C43 C44 . 1.521(7) ?
C43 H43A . .9900 ?
C43 H43B . .9900 ?
C44 H44A . .9900 ?
C44 H44B . .9900 ?

loop_
_geom_torsion_atom_site_label_1
_geom_torsion_atom_site_label_2
_geom_torsion_atom_site_label_3
_geom_torsion_atom_site_label_4
_geom_torsion
_geom_torsion_publ_flag
Cl1 Ni1 P1 C1 176.45(8) ?
P2 Ni1 P1 C1 .80(8) y
Cl1 Ni1 P1 C7 54.70(8) ?
P2 Ni1 P1 C7 -120.95(7) ?
Cl1 Ni1 P1 C13 -60.95(8) ?
P2 Ni1 P1 C13 123.41(7) ?
Cl1 Ni1 P2 C31 143.72(8) y
P1 Ni1 P2 C31 -40.93(8) ?
Cl1 Ni1 P2 C19 -91.84(8) y
P1 Ni1 P2 C19 83.50(7) ?
Cl1 Ni1 P2 C25 24.01(8) y
P1 Ni1 P2 C25 -160.65(7) ?
C7 P1 C1 C2 -162.60(15) ?
C13 P1 C1 C2 -54.97(17) ?
Ni1 P1 C1 C2 71.74(17) y
C7 P1 C1 C6 22.37(19) ?
C13 P1 C1 C6 130.00(17) ?
Ni1 P1 C1 C6 -103.30(16) y
C6 C1 C2 C3 -.3(3) ?
P1 C1 C2 C3 -175.56(15) ?
C1 C2 C3 C4 .7(3) ?
C2 C3 C4 C5 -.7(3) ?
C3 C4 C5 C6 .3(3) ?
C4 C5 C6 C1 .1(3) ?
C2 C1 C6 C5 -.1(3) ?
P1 C1 C6 C5 174.93(16) ?
C1 P1 C7 C12 -121.82(19) ?
C13 P1 C7 C12 130.02(19) ?
Ni1 P1 C7 C12 8.8(2) y
C1 P1 C7 C8 57.8(2) ?
C13 P1 C7 C8 -50.3(2) ?
Ni1 P1 C7 C8 -171.54(17) y
C12 C7 C8 C9 1.3(4) ?
P1 C7 C8 C9 -178.37(19) ?
C7 C8 C9 C10 -.7(4) ?
C8 C9 C10 C11 -.2(4) ?
C9 C10 C11 C12 .5(4) ?
C8 C7 C12 C11 -1.0(4) ?
P1 C7 C12 C11 178.7(2) ?
C10 C11 C12 C7 .1(4) ?
C1 P1 C13 C14 158.28(17) ?
C7 P1 C13 C14 -93.69(18) ?
Ni1 P1 C13 C14 27.07(18) y
C1 P1 C13 C18 -25.22(19) ?
C7 P1 C13 C18 82.80(19) ?
Ni1 P1 C13 C18 -156.44(16) y
C18 C13 C14 C15 -1.4(3) ?
P1 C13 C14 C15 175.2(2) ?
C13 C14 C15 C16 1.1(4) ?
C14 C15 C16 C17 -.1(4) ?
C15 C16 C17 C18 -.6(4) ?
C16 C17 C18 C13 .3(4) ?
C14 C13 C18 C17 .7(3) ?
P1 C13 C18 C17 -175.74(17) ?
C31 P2 C19 C24 -94.28(18) ?
C25 P2 C19 C24 12.9(2) ?
Ni1 P2 C19 C24 132.25(16) y
C31 P2 C19 C20 85.77(18) ?
C25 P2 C19 C20 -167.08(17) ?
Ni1 P2 C19 C20 -47.71(18) y
C24 C19 C20 C21 1.1(3) ?
P2 C19 C20 C21 -178.92(18) ?
C19 C20 C21 C22 -.8(4) ?
C20 C21 C22 C23 -.4(4) ?
C21 C22 C23 C24 1.1(4) ?
C20 C19 C24 C23 -.4(3) ?
P2 C19 C24 C23 179.68(17) ?
C22 C23 C24 C19 -.7(3) ?
C31 P2 C25 C30 8.10(19) ?
C19 P2 C25 C30 -100.76(18) ?
Ni1 P2 C25 C30 138.92(16) y
C31 P2 C25 C26 -169.04(16) ?
C19 P2 C25 C26 82.10(17) ?
Ni1 P2 C25 C26 -38.22(17) y
C30 C25 C26 C27 -.5(3) ?
P2 C25 C26 C27 176.76(16) ?
C25 C26 C27 C28 -1.0(3) ?
C26 C27 C28 C29 1.5(3) ?
C27 C28 C29 C30 -.5(3) ?
C28 C29 C30 C25 -1.1(3) ?
C26 C25 C30 C29 1.6(3) ?
P2 C25 C30 C29 -175.56(16) ?
C19 P2 C31 C32 1.69(19) ?
C25 P2 C31 C32 -107.08(17) ?
Ni1 P2 C31 C32 129.36(15) y
C19 P2 C31 C36 179.10(16) ?
C25 P2 C31 C36 70.33(17) ?
Ni1 P2 C31 C36 -53.23(18) y
C36 C31 C32 C33 -1.0(3) ?
P2 C31 C32 C33 176.39(16) ?
C31 C32 C33 C34 -.7(3) ?
C32 C33 C34 C35 1.4(3) ?
C33 C34 C35 C36 -.6(3) ?
C34 C35 C36 C31 -1.1(3) ?
C32 C31 C36 C35 1.9(3) ?
P2 C31 C36 C35 -175.62(16) ?
C44 O40 C41 C42 49.2(7) ?
O40 C41 C42 C43 -31.0(7) ?
C41 C42 C43 C44 3.8(6) ?
C41 O40 C44 C43 -47.0(7) ?
C42 C43 C44 O40 24.8(6) ?
